data_7128836
loop_
_publ_author_name
'Borys, Andryj M.'
'Gil-Negrete, Jose M'
'Hevia, Eva'

_publ_section_title
;
 Atom-efficient transition-metal-free arylation of
 <i>N</i>,<i>O</i>-acetals using diarylzinc reagents through Zn/Zn
 cooperativity.
;
_journal_issue 71
_journal_name_full 'Chemical communications (Cambridge, England)'
_journal_page_first 8905
_journal_page_last 8908
_journal_paper_doi 10.1039/d1cc04137a
_journal_volume 57
_journal_year 2021
_chemical_formula_moiety 'C28 H32 O4 Zn4'
_chemical_formula_sum 'C28 H32 O4 Zn4'
_chemical_formula_weight 694.01
_space_group_IT_number 14
_space_group_name_Hall '-P 2yn'
_space_group_name_H-M_alt 'P 1 21/n 1'
_symmetry_cell_setting monoclinic
_symmetry_Int_Tables_number 14
_symmetry_space_group_name_Hall '-P 2yn'
_symmetry_space_group_name_H-M 'P 1 21/n 1'
_atom_sites_solution_hydrogens geom
_atom_sites_solution_primary dual
_audit_update_record
;
2021-07-27 deposited with the CCDC.	2021-08-11 downloaded from the CCDC.
;
_cell_angle_alpha 90
_cell_angle_beta 90.1859(8)
_cell_angle_gamma 90
_cell_formula_units_Z 4
_cell_length_a 13.63748(12)
_cell_length_b 16.05559(14)
_cell_length_c 13.67121(12)
_cell_measurement_reflns_used 39317
_cell_measurement_temperature 173.01(10)
_cell_measurement_theta_max 79.053
_cell_measurement_theta_min 4.205
_cell_volume 2993.40(5)
_computing_cell_refinement 'CrysAlisPro 1.171.41.99a (Rigaku OD, 2021)'
_computing_data_collection 'CrysAlisPro 1.171.41.99a (Rigaku OD, 2021)'
_computing_data_reduction 'CrysAlisPro 1.171.41.99a (Rigaku OD, 2021)'
_computing_molecular_graphics 'Olex2 1.3 (Dolomanov et al., 2009)'
_computing_publication_material 'Olex2 1.3 (Dolomanov et al., 2009)'
_computing_structure_refinement 'SHELXL 2018/3 (Sheldrick, 2015)'
_computing_structure_solution 'SHELXT 2018/2 (Sheldrick, 2018)'
_diffrn_ambient_environment N~2~
_diffrn_ambient_temperature 173.01(10)
_diffrn_detector 'Hybrid Pixel Array Detector'
_diffrn_detector_area_resol_mean 10
_diffrn_detector_type HyPix
_diffrn_measured_fraction_theta_full 0.999
_diffrn_measured_fraction_theta_max 0.999
_diffrn_measurement_details
;
        List of Runs (angles in degrees, time in seconds):
  # Type    Start    End  Width  t~exp~   \w     \q     \k     \f   Frames
#--------------------------------------------------------------------------
  1  \w    -50.00  14.00   0.50    0.50    --  -21.00  91.00 -85.00  128
  2  \w     -6.00  20.00   0.50    0.50    --   47.91 -91.00 160.00   52
  3  \w     31.00  77.00   0.50    0.50    --   47.91 -91.00 160.00   92
  4  \w     78.00 103.00   0.50    2.50    --  113.25 -91.00 160.00   50
  5  \w    -87.00 -10.00   0.50    0.50    --  -21.00 -45.00  30.00  154
  6  \w    -25.00  51.00   0.50    0.50    --  -21.00  57.00  90.00  152
  7  \w      3.00  31.00   0.50    0.50    --   32.00  93.00 -92.83   56
  8  \w      8.00  40.00   0.50    0.50    --   32.00  79.00 171.24   64
  9  \w     13.00  38.00   0.50    0.50    --   40.00  87.00  -7.83   50
 10  \w     13.00  40.00   0.50    0.50    --   40.00  89.00  70.94   54
 11  \w     15.00  41.00   0.50    0.50    --   44.00  91.00  33.49   52
 12  \w     15.00  40.00   0.50    0.50    --   44.00  91.00-143.51   50
 13  \w     36.00  96.00   0.50    0.50    --   47.91-125.00-180.00  120
 14  \w     34.00  96.00   0.50    0.50    --   47.91-125.00  60.00  124
 15  \w     33.00  58.00   0.50    0.50    --   52.00  74.00-177.57   50
 16  \w     84.00 122.00   0.50    0.50    --   52.00  74.00-177.57   76
 17  \w     37.00  84.00   0.50    0.50    --   60.00  77.00 102.61   94
 18  \w     41.00  66.00   0.50    0.50    --   60.00  75.00 -97.46   50
 19  \w    105.00 131.00   0.50    0.50    --   60.00  77.00-179.83   52
 20  \w     38.00  83.00   0.50    0.50    --   60.00  76.00  52.41   90
 21  \w     37.00  67.00   0.50    0.50    --   60.00  77.00-179.83   60
 22  \w     42.00  74.00   0.50    0.50    --   64.00  77.00  94.56   64
 23  \w     41.00  91.00   0.50    0.50    --   64.00  77.00 129.89  100
 24  \w    111.00 137.00   0.50    0.50    --   64.00  77.00  94.56   52
 25  \w     45.00  77.00   0.50    0.50    --   64.00  75.00 -20.05   64
 26  \w     90.00 116.00   0.50    0.50    --   64.00  77.00-120.65   52
 27  \w     41.00  67.00   0.50    0.50    --   64.00  77.00-120.65   52
 28  \w     45.00 106.00   0.50    0.50    --   68.00  77.00 -55.06  122
 29  \w     46.00  77.00   0.50    0.50    --   68.00  76.00-177.57   62
 30  \w     45.00  80.00   0.50    0.50    --   68.00  77.00 -91.02   70
 31  \w     46.00  71.00   0.50    0.50    --   68.00  76.00   3.75   50
 32  \w     48.00  98.00   0.50    0.50    --   68.00  75.00  55.20  100
 33  \w     51.00  97.00   0.50    0.50    --   68.00  74.00  14.38   92
 34  \w    100.00 127.00   0.50    0.50    --   68.00  75.00  55.20   54
 35  \w     46.00  81.00   0.50    0.50    --   68.00  77.00-162.48   70
 36  \w     67.00 125.00   0.50    0.50    --   76.00  39.00 119.85  116
 37  \w     65.00  91.00   0.50    0.50    --   80.00  57.00-102.49   52
 38  \w     71.00  97.00   0.50    2.50    --   88.00  63.00-109.62   52
 39  \w     72.00  98.00   0.50    2.50    --   88.00  64.00 -37.51   52
 40  \w     77.00 115.00   0.50    2.50    --   92.00  56.00  -7.83   76
 41  \w     72.00 161.00   0.50    2.50    --   92.00  70.00 147.72  178
 42  \w     76.00 110.00   0.50    2.50    --   96.00  70.00 -76.41   68
 43  \w     86.00 139.00   0.50    2.50    --  100.00  53.00  42.15  106
 44  \w     97.00 152.00   0.50    2.50    --  113.25  61.00-150.00  110
 45  \w     56.00 105.00   0.50    2.50    --  113.25 -94.00  30.00   98
 46  \w     91.00 176.00   0.50    2.50    --  113.25  77.00-120.00  170
 47  \w     76.00 102.00   0.50    2.50    --  113.25 -94.00-150.00   52
 48  \w     42.00  67.00   0.50    2.50    --  113.25 -94.00-150.00   50
 49  \w    128.00 177.00   0.50    2.50    --  113.25  77.00-150.00   98
 50  \w     91.00 118.00   0.50    2.50    --  113.25  77.00-150.00   54
 51  \w     85.00 111.00   0.50    2.50    --  113.25-125.00 150.00   52
 52  \w     97.00 177.00   0.50    2.50    --  113.25  61.00  60.00  160
 53  \w     80.00 106.00   0.50    2.50    --  113.25 -94.00  60.00   52
 54  \w     42.00  74.00   0.50    2.50    --  113.25 -94.00  60.00   64
 55  \w    101.00 164.00   0.50    2.50    --  113.25  30.00 150.00  126
 56  \w     43.00  93.00   0.50    2.50    --  113.25 -77.00 -30.00  100
 57  \w     93.00 171.00   0.50    2.50    --  113.25  77.00 -60.00  156
 58  \w     98.00 130.00   0.50    2.50    --  113.25  61.00  90.00   64
 59  \w     46.00  74.00   0.50    2.50    --  113.25-125.00 150.00   56
 60  \w     91.00 143.00   0.50    2.50    --  113.25  77.00  60.00  104
 61  \w    101.00 132.00   0.50    2.50    --  113.25  45.00 150.00   62
 62  \w    142.00 171.00   0.50    2.50    --  113.25  77.00-180.00   58
 63  \w    147.00 174.00   0.50    2.50    --  113.25  77.00 150.00   54
 64  \w     92.00 130.00   0.50    2.50    --  113.25  77.00-180.00   76
 65  \w     42.00  67.00   0.50    2.50    --  113.25 -61.00-180.00   50
 66  \w     92.00 176.00   0.50    2.50    --  113.25  77.00  90.00  168
 67  \w    129.00 155.00   0.50    2.50    --  113.25  61.00-120.00   52
 68  \w     99.00 126.00   0.50    2.50    --  113.25  61.00-120.00   54
 69  \w    141.00 167.00   0.50    2.50    --  113.25  61.00 -60.00   52
 70  \w    100.00 128.00   0.50    2.50    --  113.25  61.00 -60.00   56
 71  \w     48.00 106.00   0.50    2.50    --  113.25 -99.00 142.03  116
 72  \w    118.00 177.00   0.50    2.50    --  113.25  45.00 -90.00  118
 73  \w    152.00 177.00   0.50    2.50    --  113.25  77.00  30.00   50
 74  \w     93.00 140.00   0.50    2.50    --  113.25  77.00  30.00   94
 75  \w     74.00 105.00   0.50    2.50    --  113.25 -94.00 -30.00   62
 76  \w     91.00 168.00   0.50    2.50    --  113.25  77.00 -30.00  154
 77  \w    130.00 174.00   0.50    2.50    --  113.25  73.00 143.10   88
 78  \w     95.00 122.00   0.50    2.50    --  113.25  73.00 143.10   54
 79  \w     46.00  97.00   0.50    2.50    --  113.25 -77.00  60.00  102
 80  \w    130.00 172.00   0.50    2.50    --  113.25  61.00  30.00   84
 81  \w     42.00  67.00   0.50    2.50    --  113.25 -61.00-150.00   50
 82  \w     44.00  71.00   0.50    2.50    --  113.25 -94.00 -30.00   54
 83  \w     76.00 105.00   0.50    2.50    --  113.25 -94.00-120.00   58
 84  \w     99.00 125.00   0.50    2.50    --  113.25  61.00  30.00   52
 85  \w     97.00 165.00   0.50    2.50    --  113.25  61.00-180.00  136
 86  \w     81.00 106.00   0.50    2.50    --  113.25 -94.00 -60.00   50
 87  \w     43.00  68.00   0.50    2.50    --  113.25 -94.00 -60.00   50
 88  \w    139.00 171.00   0.50    2.50    --  113.25  61.00 -30.00   64
 89  \w     97.00 171.00   0.50    2.50    --  113.25  61.00   0.00  148
 90  \w     92.00 118.00   0.50    2.50    --  113.25  77.00 150.00   52
 91  \w    102.00 132.00   0.50    2.50    --  113.25  61.00 -30.00   60
 92  \w     42.00  97.00   0.50    2.50    --  113.25 -77.00 150.00  110
 93  \w    115.00 141.00   0.50    2.50    --  113.25 125.00  60.00   52
 94  \w     48.00  99.00   0.50    2.50    --  113.25 -94.00 -90.00  102
 95  \w     42.00  68.00   0.50    2.50    --  113.25 -94.00-120.00   52
 96  \w    130.00 162.00   0.50    2.50    --  113.25  91.00 -85.00   64
;
_diffrn_measurement_device 'four-circle diffractometer'
_diffrn_measurement_device_type 'XtaLAB Synergy, Dualflex, HyPix'
_diffrn_measurement_method '\w scans'
_diffrn_orient_matrix_type 'CrysAlisPro convention (1999,Acta A55,543-557)'
_diffrn_orient_matrix_UB_11 0.036442
_diffrn_orient_matrix_UB_12 0.0583224
_diffrn_orient_matrix_UB_13 0.0818846
_diffrn_orient_matrix_UB_21 -0.0893246
_diffrn_orient_matrix_UB_22 -0.0238177
_diffrn_orient_matrix_UB_23 0.062709
_diffrn_orient_matrix_UB_31 0.058735
_diffrn_orient_matrix_UB_32 -0.0723889
_diffrn_orient_matrix_UB_33 0.0454146
_diffrn_radiation_monochromator mirror
_diffrn_radiation_probe x-ray
_diffrn_radiation_type 'Cu K\a'
_diffrn_radiation_wavelength 1.54184
_diffrn_reflns_av_R_equivalents 0.0466
_diffrn_reflns_av_unetI/netI 0.0582
_diffrn_reflns_Laue_measured_fraction_full 0.999
_diffrn_reflns_Laue_measured_fraction_max 0.999
_diffrn_reflns_limit_h_max 16
_diffrn_reflns_limit_h_min -16
_diffrn_reflns_limit_k_max 19
_diffrn_reflns_limit_k_min -19
_diffrn_reflns_limit_l_max 16
_diffrn_reflns_limit_l_min -16
_diffrn_reflns_number 76825
_diffrn_reflns_point_group_measured_fraction_full 0.999
_diffrn_reflns_point_group_measured_fraction_max 0.999
_diffrn_reflns_theta_full 67.684
_diffrn_reflns_theta_max 72.792
_diffrn_reflns_theta_min 3.233
_diffrn_source 'micro-focus sealed X-ray tube'
_diffrn_source_type 'PhotonJet (Cu) X-ray Source'
_exptl_absorpt_coefficient_mu 3.864
_exptl_absorpt_correction_T_max 1
_exptl_absorpt_correction_T_min 0.45441
_exptl_absorpt_correction_type multi-scan
_exptl_absorpt_process_details
;
        CrysAlisPro 1.171.41.99a (Rigaku Oxford Diffraction, 2021)
        Empirical absorption correction using spherical harmonics,
        implemented in SCALE3 ABSPACK scaling algorithm.
;
_exptl_crystal_colour colourless
_exptl_crystal_density_diffrn 1.54
_exptl_crystal_description block
_exptl_crystal_F_000 1408
_exptl_crystal_size_max 0.172
_exptl_crystal_size_mid 0.147
_exptl_crystal_size_min 0.041
_refine_diff_density_max 0.685
_refine_diff_density_min -0.748
_refine_diff_density_rms 0.084
_refine_ls_extinction_method none
_refine_ls_goodness_of_fit_ref 1.094
_refine_ls_hydrogen_treatment constr
_refine_ls_matrix_type full
_refine_ls_number_parameters 330
_refine_ls_number_reflns 5939
_refine_ls_number_restraints 0
_refine_ls_restrained_S_all 1.094
_refine_ls_R_factor_all 0.0536
_refine_ls_R_factor_gt 0.0525
_refine_ls_shift/su_max 0.001
_refine_ls_shift/su_mean 0
_refine_ls_structure_factor_coef Fsqd
_refine_ls_weighting_details 'w=1/[\s^2^(Fo^2^)+(0.0476P)^2^+10.5293P] where P=(Fo^2^+2Fc^2^)/3'
_refine_ls_weighting_scheme calc
_refine_ls_wR_factor_gt 0.1487
_refine_ls_wR_factor_ref 0.1493
_reflns_Friedel_coverage 0
_reflns_number_gt 5704
_reflns_number_total 5939
_reflns_threshold_expression 'I > 2\s(I)'
_cod_data_source_file d1cc04137a2.cif
_cod_data_source_block 21EH057_AMB-394
_cod_depositor_comments 'Adding full bibliography for 7128836--7128839.cif.'
_cod_database_code 7128836
_shelx_estimated_absorpt_t_min 0.564
_shelx_estimated_absorpt_t_max 0.861
_oxdiff_exptl_absorpt_empirical_details
;
        Empirical correction (ABSPACK) includes:
        - Absorption correction using spherical harmonics
        - Frame scaling
;
_oxdiff_exptl_absorpt_empirical_full_max 1.729
_oxdiff_exptl_absorpt_empirical_full_min 0.608
_shelx_shelxl_version_number 2018/3
_olex2_refinement_description
;
        1. Twinned data refinement
 Scales: 0.8222(16)
 0.1778(16)
        2. Fixed Uiso
 At 1.2 times of:
  All C(H) groups
 At 1.5 times of:
  All C(H,H,H) groups
        3.a Aromatic/amide H refined with riding coordinates:
 C7(H7), C17(H17), C21(H21), C6(H6), C19(H19), C24(H24), C25(H25), C18(H18),
 C26(H26), C13(H13), C27(H27), C3(H3), C11(H11), C28(H28), C5(H5), C4(H4),
 C14(H14), C10(H10), C20(H20), C12(H12)
        3.b Idealised Me refined as rotating group:
 C1(H1A,H1B,H1C), C15(H15A,H15B,H15C), C22(H22A,H22B,H22C), C8(H8A,H8B,H8C)
;

loop_
_symmetry_equiv_pos_as_xyz
'x, y, z'
'-x+1/2, y+1/2, -z+1/2'
'-x, -y, -z'
'x-1/2, -y-1/2, z-1/2'

loop_
_atom_site_label
_atom_site_type_symbol
_atom_site_fract_x
_atom_site_fract_y
_atom_site_fract_z
_atom_site_U_iso_or_equiv
_atom_site_adp_type
_atom_site_occupancy
_atom_site_site_symmetry_order
_atom_site_calc_flag
_atom_site_refinement_flags_posn
_atom_site_refinement_flags_adp
_atom_site_refinement_flags_occupancy
_atom_site_disorder_assembly
_atom_site_disorder_group
Zn1 Zn 0.62892(7) 0.69256(4) 0.25430(7) 0.0488(2) Uani 1 1 d . . . . .
Zn3 Zn 0.75688(7) 0.55665(4) 0.34870(6) 0.0481(2) Uani 1 1 d . . . . .
Zn4 Zn 0.84760(6) 0.69268(4) 0.22118(7) 0.0486(2) Uani 1 1 d . . . . .
Zn2 Zn 0.72325(8) 0.55445(4) 0.13037(7) 0.0527(3) Uani 1 1 d . . . . .
O1 O 0.7226(3) 0.6816(2) 0.1375(3) 0.0456(9) Uani 1 1 d . . . . .
O3 O 0.6392(4) 0.5653(2) 0.2553(3) 0.0486(10) Uani 1 1 d . . . . .
O2 O 0.7544(3) 0.6840(2) 0.3375(3) 0.0449(9) Uani 1 1 d . . . . .
O4 O 0.8400(3) 0.5653(2) 0.2234(3) 0.0461(10) Uani 1 1 d . . . . .
C9 C 0.7128(6) 0.4750(3) 0.0231(5) 0.060(2) Uani 1 1 d . . . . .
C2 C 0.5230(5) 0.7733(4) 0.2705(5) 0.0523(15) Uani 1 1 d . . . . .
C7 C 0.4755(5) 0.8115(4) 0.1912(6) 0.0579(17) Uani 1 1 d . . . . .
H7 H 0.494718 0.79657 0.12684 0.069 Uiso 1 1 calc R U . . .
C17 C 0.8737(6) 0.4579(4) 0.4851(5) 0.0571(17) Uani 1 1 d . . . . .
H17 H 0.927325 0.474315 0.445293 0.069 Uiso 1 1 calc R U . . .
C23 C 0.9597(5) 0.7651(4) 0.2015(5) 0.0501(15) Uani 1 1 d . . . . .
C1 C 0.7071(6) 0.7318(4) 0.0514(5) 0.0567(17) Uani 1 1 d . . . . .
H1A H 0.643814 0.717441 0.021701 0.085 Uiso 1 1 calc R U . . .
H1B H 0.759715 0.721211 0.004291 0.085 Uiso 1 1 calc R U . . .
H1C H 0.707252 0.790848 0.06951 0.085 Uiso 1 1 calc R U . . .
C21 C 0.7033(6) 0.4557(4) 0.5201(5) 0.064(2) Uani 1 1 d . . . . .
H21 H 0.637792 0.470715 0.50424 0.077 Uiso 1 1 calc R U . . .
C6 C 0.4016(5) 0.8702(4) 0.2026(7) 0.068(2) Uani 1 1 d . . . . .
H6 H 0.371178 0.895086 0.147169 0.082 Uiso 1 1 calc R U . . .
C16 C 0.7788(5) 0.4844(3) 0.4608(4) 0.0490(15) Uani 1 1 d . . . . .
C19 C 0.8144(7) 0.3830(5) 0.6241(5) 0.073(2) Uani 1 1 d . . . . .
H19 H 0.826519 0.349657 0.680217 0.087 Uiso 1 1 calc R U . . .
C24 C 0.9800(6) 0.8008(4) 0.1108(6) 0.0615(18) Uani 1 1 d . . . . .
H24 H 0.936404 0.790026 0.057976 0.074 Uiso 1 1 calc R U . . .
C15 C 0.5547(5) 0.5132(4) 0.2713(6) 0.066(2) Uani 1 1 d . . . . .
H15A H 0.53034 0.521703 0.337889 0.099 Uiso 1 1 calc R U . . .
H15B H 0.573165 0.454616 0.262727 0.099 Uiso 1 1 calc R U . . .
H15C H 0.503225 0.527679 0.224127 0.099 Uiso 1 1 calc R U . . .
C22 C 0.9275(6) 0.5170(4) 0.2098(6) 0.0618(18) Uani 1 1 d . . . . .
H22A H 0.979293 0.538102 0.253127 0.093 Uiso 1 1 calc R U . . .
H22B H 0.948869 0.521479 0.14167 0.093 Uiso 1 1 calc R U . . .
H22C H 0.914134 0.458565 0.22548 0.093 Uiso 1 1 calc R U . . .
C25 C 1.0608(6) 0.8511(5) 0.0941(6) 0.069(2) Uani 1 1 d . . . . .
H25 H 1.072446 0.874022 0.031093 0.083 Uiso 1 1 calc R U . . .
C8 C 0.7719(6) 0.7348(4) 0.4239(5) 0.0656(19) Uani 1 1 d . . . . .
H8A H 0.795036 0.789961 0.403904 0.098 Uiso 1 1 calc R U . . .
H8B H 0.821575 0.708024 0.465161 0.098 Uiso 1 1 calc R U . . .
H8C H 0.710719 0.740531 0.460715 0.098 Uiso 1 1 calc R U . . .
C18 C 0.8907(7) 0.4077(4) 0.5666(5) 0.065(2) Uani 1 1 d . . . . .
H18 H 0.955557 0.390637 0.582195 0.078 Uiso 1 1 calc R U . . .
C26 C 1.1235(6) 0.8671(5) 0.1703(8) 0.080(3) Uani 1 1 d . . . . .
H26 H 1.179641 0.901084 0.160257 0.096 Uiso 1 1 calc R U . . .
C13 C 0.6143(8) 0.3822(5) -0.0791(7) 0.088(3) Uani 1 1 d . . . . .
H13 H 0.55175 0.361624 -0.09816 0.106 Uiso 1 1 calc R U . . .
C27 C 1.1057(6) 0.8344(6) 0.2605(8) 0.084(3) Uani 1 1 d . . . . .
H27 H 1.149153 0.845915 0.313261 0.101 Uiso 1 1 calc R U . . .
C3 C 0.4919(6) 0.7984(4) 0.3616(6) 0.067(2) Uani 1 1 d . . . . .
H3 H 0.522606 0.774696 0.417525 0.08 Uiso 1 1 calc R U . . .
C11 C 0.7875(9) 0.3858(6) -0.0994(6) 0.094(3) Uani 1 1 d . . . . .
H11 H 0.845372 0.366918 -0.130918 0.113 Uiso 1 1 calc R U . . .
C28 C 1.0256(6) 0.7852(5) 0.2751(7) 0.073(2) Uani 1 1 d . . . . .
H28 H 1.014364 0.7637 0.338847 0.088 Uiso 1 1 calc R U . . .
C5 C 0.3734(6) 0.8916(5) 0.2958(7) 0.073(2) Uani 1 1 d . . . . .
H5 H 0.322461 0.931192 0.304881 0.087 Uiso 1 1 calc R U . . .
C4 C 0.4180(6) 0.8565(5) 0.3757(7) 0.077(2) Uani 1 1 d . . . . .
H4 H 0.39861 0.871794 0.439918 0.092 Uiso 1 1 calc R U . . .
C14 C 0.6217(7) 0.4407(4) -0.0033(7) 0.086(3) Uani 1 1 d . . . . .
H14 H 0.564347 0.457297 0.030795 0.103 Uiso 1 1 calc R U . . .
C10 C 0.7933(8) 0.4451(5) -0.0259(5) 0.076(3) Uani 1 1 d . . . . .
H10 H 0.856128 0.466043 -0.008419 0.091 Uiso 1 1 calc R U . . .
C20 C 0.7197(8) 0.4063(6) 0.6009(6) 0.087(3) Uani 1 1 d . . . . .
H20 H 0.666405 0.388382 0.640219 0.104 Uiso 1 1 calc R U . . .
C12 C 0.6976(9) 0.3544(5) -0.1264(5) 0.084(3) Uani 1 1 d . . . . .
H12 H 0.692768 0.314082 -0.177034 0.101 Uiso 1 1 calc R U . . .

loop_
_atom_site_aniso_label
_atom_site_aniso_U_11
_atom_site_aniso_U_22
_atom_site_aniso_U_33
_atom_site_aniso_U_23
_atom_site_aniso_U_13
_atom_site_aniso_U_12
Zn1 0.0548(5) 0.0276(4) 0.0639(5) 0.0056(3) 0.0040(4) 0.0021(3)
Zn3 0.0663(6) 0.0276(4) 0.0504(5) 0.0043(3) -0.0104(4) -0.0017(3)
Zn4 0.0525(5) 0.0288(4) 0.0644(5) -0.0014(3) 0.0047(4) -0.0018(3)
Zn2 0.0782(6) 0.0255(4) 0.0543(5) -0.0021(3) -0.0157(4) 0.0034(4)
O1 0.056(2) 0.0260(17) 0.055(2) 0.0052(17) 0.0002(19) 0.0043(17)
O3 0.063(3) 0.0246(17) 0.059(2) 0.0059(17) -0.010(2) -0.0066(17)
O2 0.061(3) 0.0261(17) 0.048(2) -0.0062(16) 0.004(2) -0.0020(17)
O4 0.061(3) 0.0264(17) 0.051(2) -0.0025(16) -0.005(2) 0.0081(17)
C9 0.100(6) 0.026(3) 0.055(4) 0.002(3) -0.025(4) 0.001(3)
C2 0.052(3) 0.029(3) 0.077(4) 0.004(3) 0.013(3) -0.003(2)
C7 0.052(4) 0.042(3) 0.079(5) -0.008(3) -0.014(3) -0.001(3)
C17 0.070(4) 0.043(3) 0.058(4) 0.008(3) -0.025(3) -0.011(3)
C23 0.046(3) 0.036(3) 0.068(4) 0.001(3) 0.003(3) 0.004(2)
C1 0.072(4) 0.042(3) 0.056(4) 0.018(3) 0.005(3) 0.015(3)
C21 0.082(5) 0.058(4) 0.052(4) 0.004(3) 0.015(4) 0.032(4)
C6 0.047(4) 0.056(4) 0.103(6) -0.016(4) -0.014(4) 0.003(3)
C16 0.078(4) 0.028(3) 0.041(3) -0.004(2) -0.013(3) 0.004(3)
C19 0.122(7) 0.063(4) 0.034(3) 0.003(3) -0.008(4) 0.026(5)
C24 0.057(4) 0.063(4) 0.064(4) -0.011(3) 0.018(3) -0.003(3)
C15 0.065(4) 0.048(4) 0.084(5) 0.022(4) -0.016(4) -0.017(3)
C22 0.073(5) 0.043(3) 0.069(4) -0.010(3) -0.003(4) 0.022(3)
C25 0.074(5) 0.061(4) 0.072(5) -0.002(4) 0.022(4) 0.001(4)
C8 0.084(5) 0.046(4) 0.066(4) -0.019(3) 0.003(4) -0.011(4)
C18 0.088(5) 0.053(4) 0.054(4) 0.003(3) -0.030(4) -0.004(4)
C26 0.050(4) 0.066(5) 0.125(8) 0.034(5) 0.001(5) -0.003(4)
C13 0.121(8) 0.053(4) 0.089(6) -0.006(4) -0.064(6) 0.014(5)
C27 0.054(4) 0.088(6) 0.111(7) 0.037(5) -0.026(5) -0.010(4)
C3 0.076(5) 0.050(4) 0.074(5) 0.016(3) 0.026(4) 0.001(3)
C11 0.146(9) 0.090(6) 0.047(4) -0.021(4) 0.028(5) -0.056(6)
C28 0.058(4) 0.064(4) 0.098(6) 0.038(4) -0.015(4) -0.004(4)
C5 0.046(4) 0.055(4) 0.117(7) -0.016(5) 0.009(4) -0.003(3)
C4 0.081(5) 0.057(4) 0.093(6) 0.003(4) 0.047(5) 0.000(4)
C14 0.095(6) 0.054(4) 0.107(7) -0.011(4) -0.061(6) 0.024(4)
C10 0.124(7) 0.056(4) 0.048(4) -0.010(3) 0.031(4) -0.035(4)
C20 0.121(8) 0.089(6) 0.050(4) 0.013(4) 0.025(5) 0.046(6)
C12 0.151(9) 0.060(5) 0.041(4) 0.000(3) -0.014(5) -0.027(6)

loop_
_atom_type_symbol
_atom_type_description
_atom_type_scat_dispersion_real
_atom_type_scat_dispersion_imag
_atom_type_scat_source
C C 0.0179 0.0091 'International Tables Vol C Tables 4.2.6.8 and 6.1.1.4'
H H 0 0 'International Tables Vol C Tables 4.2.6.8 and 6.1.1.4'
O O 0.0496 0.0323 'International Tables Vol C Tables 4.2.6.8 and 6.1.1.4'
Zn Zn -1.5491 0.6778 'International Tables Vol C Tables 4.2.6.8 and 6.1.1.4'

loop_
_exptl_crystal_face_index_h
_exptl_crystal_face_index_k
_exptl_crystal_face_index_l
_exptl_crystal_face_perp_dist
0 1 0 0.1217
1 0 1 0.0733
-1 0 -1 0.0733
0 1 1 0.0898
-1 1 1 0.0727
-1 1 0 0.0983
1 0 -1 0.0204
-1 0 1 0.0204
0 1 -1 0.0882
8 3 -2 0.0471
-5 -5 -5 0.0807
4 -3 -8 0.0241
4 1 -8 0.0264
7 3 -5 0.0277
0 -10 -1 0.0418

loop_
_geom_angle_atom_site_label_1
_geom_angle_atom_site_label_2
_geom_angle_atom_site_label_3
_geom_angle
_geom_angle_site_symmetry_1
_geom_angle_site_symmetry_3
_geom_angle_publ_flag
O1 Zn1 O2 84.59(17) . . ?
O3 Zn1 O1 82.94(18) . . ?
O3 Zn1 O2 82.68(15) . . ?
C2 Zn1 O1 127.3(2) . . ?
C2 Zn1 O3 135.4(2) . . ?
C2 Zn1 O2 126.6(2) . . ?
O3 Zn3 O4 84.80(18) . . ?
O2 Zn3 O3 82.73(15) . . ?
O2 Zn3 O4 83.11(16) . . ?
C16 Zn3 O3 130.5(2) . . ?
C16 Zn3 O2 131.0(2) . . ?
C16 Zn3 O4 127.7(2) . . ?
O2 Zn4 O1 84.90(19) . . ?
O2 Zn4 O4 83.61(17) . . ?
O4 Zn4 O1 83.14(15) . . ?
C23 Zn4 O1 128.8(2) . . ?
C23 Zn4 O2 129.9(2) . . ?
C23 Zn4 O4 129.8(2) . . ?
O1 Zn2 O3 82.77(17) . . ?
O4 Zn2 O1 83.61(15) . . ?
O4 Zn2 O3 84.92(17) . . ?
C9 Zn2 O1 133.6(2) . . ?
C9 Zn2 O3 129.6(3) . . ?
C9 Zn2 O4 125.4(3) . . ?
Zn1 O1 Zn4 94.39(18) . . ?
Zn2 O1 Zn1 97.16(18) . . ?
Zn2 O1 Zn4 96.26(16) . . ?
C1 O1 Zn1 119.8(4) . . ?
C1 O1 Zn4 121.7(4) . . ?
C1 O1 Zn2 121.3(4) . . ?
Zn1 O3 Zn3 97.20(16) . . ?
Zn1 O3 Zn2 96.73(18) . . ?
Zn3 O3 Zn2 94.3(2) . . ?
C15 O3 Zn1 121.7(4) . . ?
C15 O3 Zn3 119.3(4) . . ?
C15 O3 Zn2 121.4(4) . . ?
Zn3 O2 Zn1 96.97(16) . . ?
Zn4 O2 Zn1 94.78(17) . . ?
Zn4 O2 Zn3 96.66(17) . . ?
C8 O2 Zn1 123.0(4) . . ?
C8 O2 Zn3 119.7(4) . . ?
C8 O2 Zn4 119.5(4) . . ?
Zn4 O4 Zn3 96.16(17) . . ?
Zn2 O4 Zn3 94.7(2) . . ?
Zn2 O4 Zn4 96.60(16) . . ?
C22 O4 Zn3 122.1(4) . . ?
C22 O4 Zn4 119.7(4) . . ?
C22 O4 Zn2 121.4(4) . . ?
C14 C9 Zn2 120.9(7) . . ?
C10 C9 Zn2 122.6(6) . . ?
C10 C9 C14 116.4(7) . . ?
C7 C2 Zn1 122.9(5) . . ?
C3 C2 Zn1 121.8(6) . . ?
C3 C2 C7 115.4(6) . . ?
C2 C7 H7 118.5 . . ?
C6 C7 C2 123.0(8) . . ?
C6 C7 H7 118.5 . . ?
C16 C17 H17 119.5 . . ?
C18 C17 H17 119.5 . . ?
C18 C17 C16 121.0(8) . . ?
C24 C23 Zn4 121.9(5) . . ?
C28 C23 Zn4 123.2(5) . . ?
C28 C23 C24 114.9(6) . . ?
O1 C1 H1A 109.5 . . ?
O1 C1 H1B 109.5 . . ?
O1 C1 H1C 109.5 . . ?
H1A C1 H1B 109.5 . . ?
H1A C1 H1C 109.5 . . ?
H1B C1 H1C 109.5 . . ?
C16 C21 H21 118.7 . . ?
C20 C21 H21 118.7 . . ?
C20 C21 C16 122.7(8) . . ?
C7 C6 H6 120.7 . . ?
C5 C6 C7 118.5(8) . . ?
C5 C6 H6 120.7 . . ?
C17 C16 Zn3 120.5(5) . . ?
C21 C16 Zn3 123.1(5) . . ?
C21 C16 C17 116.5(6) . . ?
C18 C19 H19 119.9 . . ?
C18 C19 C20 120.2(7) . . ?
C20 C19 H19 119.9 . . ?
C23 C24 H24 118.4 . . ?
C25 C24 C23 123.1(7) . . ?
C25 C24 H24 118.4 . . ?
O3 C15 H15A 109.5 . . ?
O3 C15 H15B 109.5 . . ?
O3 C15 H15C 109.5 . . ?
H15A C15 H15B 109.5 . . ?
H15A C15 H15C 109.5 . . ?
H15B C15 H15C 109.5 . . ?
O4 C22 H22A 109.5 . . ?
O4 C22 H22B 109.5 . . ?
O4 C22 H22C 109.5 . . ?
H22A C22 H22B 109.5 . . ?
H22A C22 H22C 109.5 . . ?
H22B C22 H22C 109.5 . . ?
C24 C25 H25 120.7 . . ?
C26 C25 C24 118.6(8) . . ?
C26 C25 H25 120.7 . . ?
O2 C8 H8A 109.5 . . ?
O2 C8 H8B 109.5 . . ?
O2 C8 H8C 109.5 . . ?
H8A C8 H8B 109.5 . . ?
H8A C8 H8C 109.5 . . ?
H8B C8 H8C 109.5 . . ?
C17 C18 H18 119.9 . . ?
C19 C18 C17 120.2(8) . . ?
C19 C18 H18 119.9 . . ?
C25 C26 H26 119.9 . . ?
C27 C26 C25 120.2(8) . . ?
C27 C26 H26 119.9 . . ?
C14 C13 H13 119.9 . . ?
C12 C13 H13 119.9 . . ?
C12 C13 C14 120.3(9) . . ?
C26 C27 H27 120 . . ?
C26 C27 C28 120.1(8) . . ?
C28 C27 H27 120 . . ?
C2 C3 H3 118.4 . . ?
C2 C3 C4 123.3(8) . . ?
C4 C3 H3 118.4 . . ?
C10 C11 H11 120.2 . . ?
C12 C11 H11 120.2 . . ?
C12 C11 C10 119.7(10) . . ?
C23 C28 H28 118.4 . . ?
C27 C28 C23 123.1(8) . . ?
C27 C28 H28 118.4 . . ?
C6 C5 H5 119.6 . . ?
C4 C5 C6 120.8(7) . . ?
C4 C5 H5 119.6 . . ?
C3 C4 H4 120.4 . . ?
C5 C4 C3 119.1(8) . . ?
C5 C4 H4 120.4 . . ?
C9 C14 H14 119.5 . . ?
C13 C14 C9 121.0(10) . . ?
C13 C14 H14 119.5 . . ?
C9 C10 C11 123.3(9) . . ?
C9 C10 H10 118.3 . . ?
C11 C10 H10 118.3 . . ?
C21 C20 C19 119.3(9) . . ?
C21 C20 H20 120.4 . . ?
C19 C20 H20 120.4 . . ?
C13 C12 H12 120.3 . . ?
C11 C12 C13 119.3(8) . . ?
C11 C12 H12 120.3 . . ?

loop_
_geom_bond_atom_site_label_1
_geom_bond_atom_site_label_2
_geom_bond_distance
_geom_bond_site_symmetry_2
_geom_bond_publ_flag
Zn1 O1 2.056(5) . ?
Zn1 O3 2.048(4) . ?
Zn1 O2 2.057(4) . ?
Zn1 C2 1.954(6) . ?
Zn3 O3 2.052(4) . ?
Zn3 O2 2.050(4) . ?
Zn3 O4 2.062(5) . ?
Zn3 C16 1.944(6) . ?
Zn4 O1 2.057(4) . ?
Zn4 O2 2.044(5) . ?
Zn4 O4 2.048(4) . ?
Zn4 C23 1.941(6) . ?
Zn2 O1 2.045(4) . ?
Zn2 O3 2.067(5) . ?
Zn2 O4 2.043(4) . ?
Zn2 C9 1.948(6) . ?
O1 C1 1.442(7) . ?
O3 C15 1.442(8) . ?
O2 C8 1.453(7) . ?
O4 C22 1.435(8) . ?
C9 C14 1.404(11) . ?
C9 C10 1.375(12) . ?
C2 C7 1.402(10) . ?
C2 C3 1.377(10) . ?
C7 H7 0.95 . ?
C7 C6 1.389(9) . ?
C17 H17 0.95 . ?
C17 C16 1.402(10) . ?
C17 C18 1.394(9) . ?
C23 C24 1.394(10) . ?
C23 C28 1.385(10) . ?
C1 H1A 0.98 . ?
C1 H1B 0.98 . ?
C1 H1C 0.98 . ?
C21 H21 0.95 . ?
C21 C16 1.391(10) . ?
C21 C20 1.377(10) . ?
C6 H6 0.95 . ?
C6 C5 1.376(12) . ?
C19 H19 0.95 . ?
C19 C18 1.364(12) . ?
C19 C20 1.380(13) . ?
C24 H24 0.95 . ?
C24 C25 1.386(10) . ?
C15 H15A 0.98 . ?
C15 H15B 0.98 . ?
C15 H15C 0.98 . ?
C22 H22A 0.98 . ?
C22 H22B 0.98 . ?
C22 H22C 0.98 . ?
C25 H25 0.95 . ?
C25 C26 1.371(12) . ?
C8 H8A 0.98 . ?
C8 H8B 0.98 . ?
C8 H8C 0.98 . ?
C18 H18 0.95 . ?
C26 H26 0.95 . ?
C26 C27 1.363(13) . ?
C13 H13 0.95 . ?
C13 C14 1.403(11) . ?
C13 C12 1.383(14) . ?
C27 H27 0.95 . ?
C27 C28 1.364(11) . ?
C3 H3 0.95 . ?
C3 C4 1.388(11) . ?
C11 H11 0.95 . ?
C11 C10 1.386(10) . ?
C11 C12 1.375(14) . ?
C28 H28 0.95 . ?
C5 H5 0.95 . ?
C5 C4 1.369(13) . ?
C4 H4 0.95 . ?
C14 H14 0.95 . ?
C10 H10 0.95 . ?
C20 H20 0.95 . ?
C12 H12 0.95 . ?

loop_
_geom_torsion_atom_site_label_1
_geom_torsion_atom_site_label_2
_geom_torsion_atom_site_label_3
_geom_torsion_atom_site_label_4
_geom_torsion
_geom_torsion_site_symmetry_1
_geom_torsion_site_symmetry_2
_geom_torsion_site_symmetry_3
_geom_torsion_site_symmetry_4
_geom_torsion_publ_flag
Zn1 C2 C7 C6 -178.6(5) . . . . ?
Zn1 C2 C3 C4 178.9(6) . . . . ?
Zn4 C23 C24 C25 -178.4(6) . . . . ?
Zn4 C23 C28 C27 178.2(7) . . . . ?
Zn2 C9 C14 C13 -178.7(6) . . . . ?
Zn2 C9 C10 C11 177.0(7) . . . . ?
C2 C7 C6 C5 -0.3(11) . . . . ?
C2 C3 C4 C5 -0.4(12) . . . . ?
C7 C2 C3 C4 0.8(11) . . . . ?
C7 C6 C5 C4 0.8(12) . . . . ?
C23 C24 C25 C26 -0.4(12) . . . . ?
C6 C5 C4 C3 -0.4(12) . . . . ?
C16 C17 C18 C19 0.5(11) . . . . ?
C16 C21 C20 C19 -0.9(13) . . . . ?
C24 C23 C28 C27 -1.5(12) . . . . ?
C24 C25 C26 C27 -0.5(13) . . . . ?
C25 C26 C27 C28 0.4(15) . . . . ?
C18 C17 C16 Zn3 178.5(5) . . . . ?
C18 C17 C16 C21 -2.2(9) . . . . ?
C18 C19 C20 C21 -1.0(13) . . . . ?
C26 C27 C28 C23 0.7(15) . . . . ?
C3 C2 C7 C6 -0.5(10) . . . . ?
C28 C23 C24 C25 1.3(10) . . . . ?
C14 C9 C10 C11 1.6(12) . . . . ?
C14 C13 C12 C11 -1.1(13) . . . . ?
C10 C9 C14 C13 -3.2(11) . . . . ?
C10 C11 C12 C13 -0.5(14) . . . . ?
C20 C21 C16 Zn3 -178.3(6) . . . . ?
C20 C21 C16 C17 2.4(10) . . . . ?
C20 C19 C18 C17 1.2(12) . . . . ?
C12 C13 C14 C9 3.0(13) . . . . ?
C12 C11 C10 C9 0.2(14) . . . . ?

loop_
_exptl_oxdiff_crystal_face_indexfrac_h
_exptl_oxdiff_crystal_face_indexfrac_k
_exptl_oxdiff_crystal_face_indexfrac_l
_exptl_oxdiff_crystal_face_x
_exptl_oxdiff_crystal_face_y
_exptl_oxdiff_crystal_face_z
0.0005 0.9998 -0.0002 0.0583 -0.0239 -0.0724
1.0002 -0.0005 0.9989 0.1182 -0.0267 0.1041
-1.0002 0.0005 -0.9989 -0.1182 0.0267 -0.1041
0.001 1.0002 0.9992 0.1402 0.0387 -0.027
-0.9987 1.0011 0.9998 0.1039 0.1281 -0.0857
-0.9992 1.0007 0.0003 0.022 0.0654 -0.1311
0.9992 -0.0012 -1 -0.0455 -0.1519 0.0134
-0.9992 0.0012 1 0.0455 0.1519 -0.0134
0 0.9995 -0.9997 -0.0236 -0.0865 -0.1178
8.3213 2.9163 -1.7684 0.3285 -0.9237 0.1973
-5.4653 -5.2473 -5.3442 -0.9428 0.278 -0.1839
3.8296 -2.7471 -7.6673 -0.6485 -0.7575 0.0756
3.7521 0.9278 -8.0128 -0.4653 -0.8597 -0.2107
7.0853 2.7554 -4.8024 0.0257 -0.9997 -0.0014
0.4227 -10.2887 -1.3488 -0.6951 0.1227 0.7084
